data_9009601
loop_
_publ_author_name
'Mottana, A.'
'Rossi, G.'
'Kracher, A.'
'Kurat, G.'

_publ_section_title
;
 Violan revisited: Mn-bearing Omphacite and Diopside
;
_journal_name_full 'Tschermaks Mineralogische und Petrographische Mitteilungen'
_journal_page_first 187
_journal_page_last 201
_journal_volume 26
_journal_year 1979
_chemical_compound_source 'manganese deposit of Praborna, St Marcel, Aosta Valley, Italy'
_chemical_formula_sum 'Ca0.94 Fe0.036 Mg0.964 Na0.06 O6 Si2'
_chemical_name_mineral Diopside
_space_group_IT_number 15
_symmetry_space_group_name_Hall '-C 2yc'
_symmetry_space_group_name_H-M 'C 1 2/c 1'
_cell_angle_alpha 90
_cell_angle_beta 106.1
_cell_angle_gamma 90
_cell_length_a 9.726
_cell_length_b 8.907
_cell_length_c 5.256
_cell_formula_units_Z 4
_cell_volume 437.466
_database_code_amcsd 0015675
_exptl_crystal_density_diffrn 3.290
_cod_original_formula_sum '(Ca.94 Na.06) (Mg.964 Fe.036) Si2 O6'
_cod_database_code 9009601

loop_
_space_group_symop_operation_xyz
x,y,z
1/2+x,1/2+y,z
x,-y,1/2+z
1/2+x,1/2-y,1/2+z
-x,y,1/2-z
1/2-x,1/2+y,1/2-z
-x,-y,-z
1/2-x,1/2-y,-z

loop_
_atom_site_aniso_label
_atom_site_aniso_U_11
_atom_site_aniso_U_22
_atom_site_aniso_U_33
_atom_site_aniso_U_12
_atom_site_aniso_U_13
_atom_site_aniso_U_23
Ca2 0.00867 0.00792 0.00661 0.00000 0.00033 0.00000
Na2 0.00867 0.00792 0.00661 0.00000 0.00033 0.00000
Mg1 0.00305 0.00727 0.00407 0.00000 0.00108 0.00000
Fe1 0.00305 0.00727 0.00407 0.00000 0.00108 0.00000
Si 0.00248 0.00595 0.00355 -0.00021 0.00172 -0.00032
O1 0.00296 0.01097 0.00747 0.00072 0.00227 -0.00039
O2 0.00849 0.01153 0.00722 -0.00181 0.00222 -0.00036
O3 0.00456 0.01005 0.00605 0.00025 0.00213 -0.00191

loop_
_atom_site_label
_atom_site_fract_x
_atom_site_fract_y
_atom_site_fract_z
_atom_site_occupancy
_atom_site_U_iso_or_equiv
Ca2 0.00000 0.30167 0.25000 0.94000 0.00811
Na2 0.00000 0.30167 0.25000 0.06000 0.00811
Mg1 0.00000 0.90741 0.25000 0.96400 0.00481
Fe1 0.00000 0.90741 0.25000 0.03600 0.00481
Si 0.28653 0.09317 0.22916 1.00000 0.00380
O1 0.11503 0.08612 0.14033 1.00000 0.00697
O2 0.36063 0.25081 0.31585 1.00000 0.00798
O3 0.35074 0.01689 -0.00419 1.00000 0.00671

loop_
_cod_related_entry_id
_cod_related_entry_database
_cod_related_entry_code
1 AMCSD 0015675
